data_4066391
loop_
_publ_author_name
'Saly, Mark J.'
'Winter, Charles H.'

_publ_section_title
;
 Highly Distorted \k3-N,N,H Bonding of
 Bis(3,5-di-tert-butylpyrazolyl)borate Ligands to the Heavier Group 2
 Elements&#x2020;
;
_journal_issue 21
_journal_name_full Organometallics
_journal_page_first 5472
_journal_paper_doi 10.1021/om100434e
_journal_volume 29
_journal_year 2010
_chemical_formula_sum 'C44 H80 B2 Ba N8'
_chemical_formula_weight 880.12
_chemical_name_systematic
;
?
;
_space_group_IT_number 2
_symmetry_cell_setting triclinic
_symmetry_space_group_name_Hall '-P 1'
_symmetry_space_group_name_H-M 'P -1'
_atom_sites_solution_hydrogens geom
_atom_sites_solution_primary direct
_atom_sites_solution_secondary difmap
_audit_creation_method SHELXL-97
_cell_angle_alpha 107.4940(10)
_cell_angle_beta 94.077(2)
_cell_angle_gamma 105.4050(10)
_cell_formula_units_Z 2
_cell_length_a 10.4116(3)
_cell_length_b 13.6556(4)
_cell_length_c 19.4015(6)
_cell_measurement_reflns_used 9907
_cell_measurement_temperature 100(2)
_cell_measurement_theta_max 30.3
_cell_measurement_theta_min 2.5
_cell_volume 2501.92(13)
_computing_cell_refinement 'Bruker APEX2'
_computing_data_collection 'Bruker APEX2'
_computing_data_reduction 'Bruker APEX2'
_computing_molecular_graphics SHELXTL-Plus
_computing_publication_material SHELXL-97
_computing_structure_refinement 'SHELXL-97 (Sheldrick, 1997)'
_computing_structure_solution 'SHELXS-97 (Sheldrick, 1990)'
_diffrn_ambient_temperature 100(2)
_diffrn_measured_fraction_theta_full 0.996
_diffrn_measured_fraction_theta_max 0.962
_diffrn_measurement_method 'Bruker APEX2'
_diffrn_radiation_monochromator graphite
_diffrn_radiation_source 'fine-focus sealed tube'
_diffrn_radiation_type MoK\a
_diffrn_radiation_wavelength 0.71073
_diffrn_reflns_av_R_equivalents 0.0419
_diffrn_reflns_av_sigmaI/netI 0.0421
_diffrn_reflns_limit_h_max 15
_diffrn_reflns_limit_h_min -15
_diffrn_reflns_limit_k_max 19
_diffrn_reflns_limit_k_min -20
_diffrn_reflns_limit_l_max 29
_diffrn_reflns_limit_l_min 0
_diffrn_reflns_number 85889
_diffrn_reflns_theta_full 28.30
_diffrn_reflns_theta_max 32.91
_diffrn_reflns_theta_min 1.64
_exptl_absorpt_coefficient_mu 0.829
_exptl_absorpt_correction_T_max 0.9070
_exptl_absorpt_correction_T_min 0.8650
_exptl_absorpt_correction_type multi-scan
_exptl_absorpt_process_details 'SADABS, Sheldrick, 1997'
_exptl_crystal_colour colorless
_exptl_crystal_density_diffrn 1.168
_exptl_crystal_density_method 'not measured'
_exptl_crystal_description fragment
_exptl_crystal_F_000 932
_exptl_crystal_size_max 0.18
_exptl_crystal_size_mid 0.18
_exptl_crystal_size_min 0.12
_refine_diff_density_max 1.094
_refine_diff_density_min -1.122
_refine_diff_density_rms 0.087
_refine_ls_extinction_method none
_refine_ls_goodness_of_fit_ref 1.064
_refine_ls_hydrogen_treatment mixed
_refine_ls_matrix_type full
_refine_ls_number_parameters 539
_refine_ls_number_reflns 18026
_refine_ls_number_restraints 0
_refine_ls_restrained_S_all 1.064
_refine_ls_R_factor_all 0.0559
_refine_ls_R_factor_gt 0.0356
_refine_ls_shift/su_max 0.000
_refine_ls_shift/su_mean 0.000
_refine_ls_structure_factor_coef Fsqd
_refine_ls_weighting_details 'calc w=1/[\s^2^(Fo^2^)+(0.0431P)^2^+0.5127P] where P=(Fo^2^+2Fc^2^)/3'
_refine_ls_weighting_scheme calc
_refine_ls_wR_factor_gt 0.0839
_refine_ls_wR_factor_ref 0.0899
_reflns_number_gt 13413
_reflns_number_total 18026
_reflns_threshold_expression >2sigma(I)
_cod_data_source_file om100434e_si_002.cif
_cod_data_source_block bbba(5)
_cod_depositor_comments
;
The following automatic conversions were performed:

'_exptl_absorpt_correction_type' value 'Multi-scan' changed to
'multi-scan' according to
/home/saulius/struct/CIF-dictionaries/cif_core.dic dictionary named
'cif_core.dic' version 2.4.1 from 2010-06-29.

Automatic conversion script
Id: cif_fix_values 1715 2011-07-08 13:25:40Z adriana 
;
_cod_original_sg_symbol_H-M P-1
_cod_database_code 4066391

loop_
_symmetry_equiv_pos_as_xyz
'x, y, z'
'-x, -y, -z'

loop_
_atom_site_label
_atom_site_type_symbol
_atom_site_fract_x
_atom_site_fract_y
_atom_site_fract_z
_atom_site_U_iso_or_equiv
_atom_site_adp_type
_atom_site_occupancy
_atom_site_symmetry_multiplicity
_atom_site_calc_flag
_atom_site_refinement_flags
Ba1 Ba 0.0000 0.0000 0.0000 0.01678(4) Uani 1 2 d S
N1 N -0.02601(14) 0.20286(11) 0.01285(8) 0.0162(3) Uani 1 1 d .
N2 N -0.15332(13) 0.19429(10) 0.03086(7) 0.0141(2) Uani 1 1 d .
C1 C -0.01269(17) 0.25690(13) -0.03483(10) 0.0191(3) Uani 1 1 d .
C2 C -0.13093(17) 0.28260(13) -0.04864(9) 0.0191(3) Uani 1 1 d .
H2 H -0.1474 0.3209 -0.0802 0.023 Uiso 1 1 calc R
C3 C -0.21987(16) 0.24096(12) -0.00703(9) 0.0157(3) Uani 1 1 d .
C4 C 0.11790(19) 0.28326(17) -0.06464(12) 0.0287(4) Uani 1 1 d .
C5 C 0.1858(2) 0.19540(19) -0.07080(15) 0.0422(6) Uani 1 1 d .
H5A H 0.2671 0.2113 -0.0931 0.051 Uiso 1 1 calc R
H5B H 0.1232 0.1257 -0.1014 0.051 Uiso 1 1 calc R
H5C H 0.2109 0.1928 -0.0219 0.051 Uiso 1 1 calc R
C6 C 0.0859(3) 0.2852(3) -0.14254(16) 0.0603(8) Uani 1 1 d .
H6A H 0.0509 0.3457 -0.1407 0.072 Uiso 1 1 calc R
H6B H 0.0180 0.2176 -0.1723 0.072 Uiso 1 1 calc R
H6C H 0.1684 0.2936 -0.1645 0.072 Uiso 1 1 calc R
C7 C 0.2119(3) 0.3895(2) -0.01437(19) 0.0634(9) Uani 1 1 d .
H7A H 0.1696 0.4464 -0.0116 0.076 Uiso 1 1 calc R
H7B H 0.2968 0.4061 -0.0335 0.076 Uiso 1 1 calc R
H7C H 0.2304 0.3850 0.0347 0.076 Uiso 1 1 calc R
C8 C -0.36593(17) 0.24032(13) -0.00734(10) 0.0187(3) Uani 1 1 d .
C9 C -0.45972(18) 0.12557(14) -0.02367(11) 0.0236(4) Uani 1 1 d .
H9A H -0.4473 0.0788 -0.0705 0.028 Uiso 1 1 calc R
H9B H -0.5538 0.1264 -0.0265 0.028 Uiso 1 1 calc R
H9C H -0.4380 0.0982 0.0155 0.028 Uiso 1 1 calc R
C10 C -0.38805(19) 0.31449(15) 0.06518(11) 0.0255(4) Uani 1 1 d .
H10A H -0.3688 0.2875 0.1049 0.031 Uiso 1 1 calc R
H10B H -0.4820 0.3156 0.0609 0.031 Uiso 1 1 calc R
H10C H -0.3274 0.3876 0.0758 0.031 Uiso 1 1 calc R
C11 C -0.40560(19) 0.28274(15) -0.06838(11) 0.0263(4) Uani 1 1 d .
H11A H -0.3477 0.3566 -0.0583 0.032 Uiso 1 1 calc R
H11B H -0.5002 0.2819 -0.0699 0.032 Uiso 1 1 calc R
H11C H -0.3941 0.2367 -0.1157 0.032 Uiso 1 1 calc R
B1 B -0.18737(19) 0.13971(14) 0.09064(10) 0.0154(3) Uani 1 1 d .
H1B1 H -0.207(2) 0.0493(16) 0.0653(11) 0.021(5) Uiso 1 1 d .
H2B1 H -0.284(2) 0.1536(15) 0.1122(11) 0.018(5) Uiso 1 1 d .
N3 N 0.02319(14) 0.11564(10) 0.14523(7) 0.0159(3) Uani 1 1 d .
N4 N -0.06273(14) 0.17895(10) 0.15292(7) 0.0141(2) Uani 1 1 d .
C12 C 0.12557(16) 0.16536(13) 0.20115(9) 0.0163(3) Uani 1 1 d .
C13 C 0.10787(17) 0.26101(13) 0.24566(9) 0.0175(3) Uani 1 1 d .
H13 H 0.1657 0.3109 0.2891 0.021 Uiso 1 1 calc R
C14 C -0.01077(17) 0.26838(12) 0.21364(9) 0.0150(3) Uani 1 1 d .
C15 C 0.23987(17) 0.11905(14) 0.21132(9) 0.0199(3) Uani 1 1 d .
C16 C 0.3752(2) 0.20878(18) 0.23154(14) 0.0374(5) Uani 1 1 d .
H16A H 0.3889 0.2379 0.1913 0.045 Uiso 1 1 calc R
H16B H 0.4488 0.1794 0.2401 0.045 Uiso 1 1 calc R
H16C H 0.3744 0.2663 0.2761 0.045 Uiso 1 1 calc R
C17 C 0.2226(2) 0.0733(2) 0.27439(14) 0.0424(6) Uani 1 1 d .
H17A H 0.2219 0.1304 0.3192 0.051 Uiso 1 1 calc R
H17B H 0.2976 0.0450 0.2822 0.051 Uiso 1 1 calc R
H17C H 0.1371 0.0151 0.2621 0.051 Uiso 1 1 calc R
C18 C 0.2428(2) 0.03040(18) 0.14226(12) 0.0396(5) Uani 1 1 d .
H18A H 0.1559 -0.0264 0.1281 0.048 Uiso 1 1 calc R
H18B H 0.3151 0.0001 0.1516 0.048 Uiso 1 1 calc R
H18C H 0.2595 0.0604 0.1026 0.048 Uiso 1 1 calc R
C19 C -0.07189(17) 0.35997(13) 0.23990(9) 0.0173(3) Uani 1 1 d .
C20 C -0.21527(18) 0.31963(14) 0.25561(10) 0.0217(3) Uani 1 1 d .
H20A H -0.2730 0.2662 0.2108 0.026 Uiso 1 1 calc R
H20B H -0.2518 0.3804 0.2722 0.026 Uiso 1 1 calc R
H20C H -0.2126 0.2865 0.2939 0.026 Uiso 1 1 calc R
C21 C 0.01460(19) 0.44228(14) 0.31168(10) 0.0224(3) Uani 1 1 d .
H21A H 0.0184 0.4068 0.3485 0.027 Uiso 1 1 calc R
H21B H -0.0255 0.5006 0.3294 0.027 Uiso 1 1 calc R
H21C H 0.1062 0.4720 0.3030 0.027 Uiso 1 1 calc R
C22 C -0.0692(2) 0.41865(14) 0.18294(10) 0.0232(4) Uani 1 1 d .
H22A H 0.0242 0.4468 0.1762 0.028 Uiso 1 1 calc R
H22B H -0.1072 0.4784 0.2004 0.028 Uiso 1 1 calc R
H22C H -0.1229 0.3680 0.1361 0.028 Uiso 1 1 calc R
Ba2 Ba 0.5000 0.0000 0.5000 0.02101(4) Uani 1 2 d S
N5 N 0.30909(15) -0.19779(11) 0.42535(8) 0.0189(3) Uani 1 1 d .
N6 N 0.37003(14) -0.26310(10) 0.44925(8) 0.0164(3) Uani 1 1 d .
C23 C 0.17872(18) -0.22873(13) 0.43270(9) 0.0192(3) Uani 1 1 d .
C24 C 0.15420(17) -0.31303(13) 0.46168(9) 0.0182(3) Uani 1 1 d .
H24 H 0.0703 -0.3497 0.4718 0.022 Uiso 1 1 calc R
C25 C 0.27750(17) -0.33227(12) 0.47275(9) 0.0166(3) Uani 1 1 d .
C26 C 0.0805(2) -0.17643(15) 0.40870(11) 0.0260(4) Uani 1 1 d .
C27 C 0.1502(2) -0.05495(16) 0.42723(13) 0.0378(5) Uani 1 1 d .
H27A H 0.1846 -0.0223 0.4799 0.045 Uiso 1 1 calc R
H27B H 0.0849 -0.0210 0.4137 0.045 Uiso 1 1 calc R
H27C H 0.2254 -0.0442 0.3999 0.045 Uiso 1 1 calc R
C28 C 0.0349(3) -0.22699(18) 0.32608(12) 0.0408(6) Uani 1 1 d .
H28A H 0.1137 -0.2164 0.3013 0.049 Uiso 1 1 calc R
H28B H -0.0278 -0.1928 0.3102 0.049 Uiso 1 1 calc R
H28C H -0.0104 -0.3042 0.3137 0.049 Uiso 1 1 calc R
C29 C -0.0432(2) -0.1931(2) 0.44712(14) 0.0416(5) Uani 1 1 d .
H29A H -0.0911 -0.2703 0.4327 0.050 Uiso 1 1 calc R
H29B H -0.1037 -0.1559 0.4329 0.050 Uiso 1 1 calc R
H29C H -0.0140 -0.1638 0.5003 0.050 Uiso 1 1 calc R
C30 C 0.30862(17) -0.40997(13) 0.50879(9) 0.0173(3) Uani 1 1 d .
C31 C 0.42309(18) -0.34926(14) 0.57445(9) 0.0206(3) Uani 1 1 d .
H31A H 0.5038 -0.3138 0.5579 0.025 Uiso 1 1 calc R
H31B H 0.4435 -0.4002 0.5966 0.025 Uiso 1 1 calc R
H31C H 0.3951 -0.2950 0.6108 0.025 Uiso 1 1 calc R
C32 C 0.18196(19) -0.46124(15) 0.53641(10) 0.0247(4) Uani 1 1 d .
H32A H 0.1520 -0.4045 0.5690 0.030 Uiso 1 1 calc R
H32B H 0.2029 -0.5070 0.5633 0.030 Uiso 1 1 calc R
H32C H 0.1100 -0.5051 0.4946 0.030 Uiso 1 1 calc R
C33 C 0.34337(18) -0.50315(13) 0.45395(10) 0.0200(3) Uani 1 1 d .
H33A H 0.2704 -0.5390 0.4118 0.024 Uiso 1 1 calc R
H33B H 0.3541 -0.5551 0.4778 0.024 Uiso 1 1 calc R
H33C H 0.4278 -0.4748 0.4374 0.024 Uiso 1 1 calc R
B2 B 0.5244(2) -0.24489(15) 0.44551(11) 0.0181(4) Uani 1 1 d .
H1B2 H 0.586(2) -0.1676(16) 0.4975(11) 0.021(5) Uiso 1 1 d .
H2B2 H 0.553(2) -0.3175(16) 0.4483(11) 0.021(5) Uiso 1 1 d .
N7 N 0.60753(15) -0.10835(11) 0.38424(8) 0.0170(3) Uani 1 1 d .
N8 N 0.56207(14) -0.21722(10) 0.37588(8) 0.0168(3) Uani 1 1 d .
C34 C 0.63818(17) -0.10229(13) 0.31952(9) 0.0166(3) Uani 1 1 d .
C35 C 0.61283(18) -0.20537(13) 0.26903(9) 0.0185(3) Uani 1 1 d .
H35 H 0.6260 -0.2232 0.2194 0.022 Uiso 1 1 calc R
C36 C 0.56455(17) -0.27649(13) 0.30599(9) 0.0175(3) Uani 1 1 d .
C37 C 0.69517(18) 0.00441(13) 0.30797(9) 0.0184(3) Uani 1 1 d .
C38 C 0.6726(2) 0.09624(14) 0.36903(11) 0.0319(5) Uani 1 1 d .
H38A H 0.5755 0.0842 0.3689 0.038 Uiso 1 1 calc R
H38B H 0.7123 0.1647 0.3610 0.038 Uiso 1 1 calc R
H38C H 0.7156 0.0988 0.4164 0.038 Uiso 1 1 calc R
C39 C 0.6256(2) 0.00023(15) 0.23403(11) 0.0291(4) Uani 1 1 d .
H39A H 0.6426 -0.0567 0.1944 0.035 Uiso 1 1 calc R
H39B H 0.6618 0.0697 0.2267 0.035 Uiso 1 1 calc R
H39C H 0.5282 -0.0149 0.2339 0.035 Uiso 1 1 calc R
C40 C 0.8470(2) 0.02550(16) 0.30642(13) 0.0341(5) Uani 1 1 d .
H40A H 0.8926 0.0290 0.3534 0.041 Uiso 1 1 calc R
H40B H 0.8839 0.0940 0.2979 0.041 Uiso 1 1 calc R
H40C H 0.8615 -0.0330 0.2669 0.041 Uiso 1 1 calc R
C41 C 0.51769(18) -0.39898(13) 0.27397(10) 0.0198(3) Uani 1 1 d .
C42 C 0.37087(19) -0.44324(14) 0.28276(10) 0.0239(4) Uani 1 1 d .
H42A H 0.3137 -0.4129 0.2583 0.029 Uiso 1 1 calc R
H42B H 0.3639 -0.4233 0.3350 0.029 Uiso 1 1 calc R
H42C H 0.3410 -0.5219 0.2606 0.029 Uiso 1 1 calc R
C43 C 0.6101(2) -0.44675(15) 0.31026(12) 0.0285(4) Uani 1 1 d .
H43A H 0.5779 -0.5255 0.2893 0.034 Uiso 1 1 calc R
H43B H 0.6088 -0.4248 0.3631 0.034 Uiso 1 1 calc R
H43C H 0.7026 -0.4204 0.3016 0.034 Uiso 1 1 calc R
C44 C 0.5243(2) -0.43440(14) 0.19157(11) 0.0309(5) Uani 1 1 d .
H44A H 0.4679 -0.4035 0.1671 0.037 Uiso 1 1 calc R
H44B H 0.4911 -0.5132 0.1708 0.037 Uiso 1 1 calc R
H44C H 0.6179 -0.4092 0.1843 0.037 Uiso 1 1 calc R

loop_
_atom_site_aniso_label
_atom_site_aniso_U_11
_atom_site_aniso_U_22
_atom_site_aniso_U_33
_atom_site_aniso_U_23
_atom_site_aniso_U_13
_atom_site_aniso_U_12
Ba1 0.02080(7) 0.01635(6) 0.01194(7) 0.00048(5) -0.00003(5) 0.00907(5)
N1 0.0135(6) 0.0187(6) 0.0159(7) 0.0043(5) 0.0027(5) 0.0056(5)
N2 0.0121(6) 0.0160(6) 0.0137(6) 0.0042(5) 0.0014(5) 0.0046(5)
C1 0.0160(8) 0.0209(7) 0.0204(8) 0.0081(6) 0.0028(6) 0.0044(6)
C2 0.0177(8) 0.0199(7) 0.0208(8) 0.0094(6) 0.0020(6) 0.0046(6)
C3 0.0160(7) 0.0133(6) 0.0154(7) 0.0029(6) -0.0011(6) 0.0039(6)
C4 0.0193(9) 0.0398(11) 0.0347(11) 0.0223(9) 0.0105(8) 0.0085(8)
C5 0.0241(11) 0.0477(13) 0.0598(16) 0.0201(12) 0.0221(11) 0.0125(10)
C6 0.0381(14) 0.109(3) 0.0599(18) 0.0588(19) 0.0259(13) 0.0254(15)
C7 0.0339(14) 0.0377(13) 0.095(2) 0.0028(15) 0.0268(15) -0.0091(11)
C8 0.0148(8) 0.0193(7) 0.0225(8) 0.0077(6) 0.0004(6) 0.0055(6)
C9 0.0170(8) 0.0227(8) 0.0298(10) 0.0095(7) -0.0001(7) 0.0038(6)
C10 0.0227(9) 0.0273(9) 0.0264(9) 0.0046(7) 0.0026(7) 0.0128(7)
C11 0.0191(9) 0.0313(9) 0.0324(10) 0.0162(8) -0.0011(7) 0.0088(7)
B1 0.0158(8) 0.0164(7) 0.0136(8) 0.0044(6) 0.0015(6) 0.0054(6)
N3 0.0163(7) 0.0167(6) 0.0144(6) 0.0034(5) 0.0007(5) 0.0070(5)
N4 0.0145(6) 0.0141(6) 0.0126(6) 0.0022(5) 0.0016(5) 0.0056(5)
C12 0.0156(8) 0.0188(7) 0.0128(7) 0.0038(6) 0.0009(6) 0.0044(6)
C13 0.0176(8) 0.0171(7) 0.0139(7) 0.0014(6) 0.0002(6) 0.0039(6)
C14 0.0170(8) 0.0140(6) 0.0121(7) 0.0028(5) 0.0031(6) 0.0033(6)
C15 0.0166(8) 0.0235(8) 0.0177(8) 0.0033(6) -0.0019(6) 0.0083(6)
C16 0.0192(10) 0.0371(11) 0.0504(14) 0.0084(10) -0.0026(9) 0.0086(8)
C17 0.0395(13) 0.0621(15) 0.0468(14) 0.0346(13) 0.0114(11) 0.0298(12)
C18 0.0345(12) 0.0435(12) 0.0336(12) -0.0066(9) -0.0084(9) 0.0260(10)
C19 0.0195(8) 0.0158(7) 0.0146(7) 0.0016(6) 0.0032(6) 0.0060(6)
C20 0.0207(9) 0.0217(8) 0.0216(8) 0.0033(7) 0.0068(7) 0.0082(7)
C21 0.0253(9) 0.0196(7) 0.0180(8) 0.0003(6) 0.0028(7) 0.0066(7)
C22 0.0281(10) 0.0173(7) 0.0232(9) 0.0061(7) 0.0024(7) 0.0064(7)
Ba2 0.02604(8) 0.01547(6) 0.01884(7) 0.00260(5) 0.00977(6) 0.00390(5)
N5 0.0238(7) 0.0173(6) 0.0181(7) 0.0072(5) 0.0035(6) 0.0090(5)
N6 0.0193(7) 0.0158(6) 0.0162(7) 0.0069(5) 0.0054(5) 0.0062(5)
C23 0.0226(9) 0.0177(7) 0.0155(8) 0.0022(6) 0.0003(6) 0.0079(6)
C24 0.0168(8) 0.0182(7) 0.0181(8) 0.0046(6) 0.0024(6) 0.0045(6)
C25 0.0204(8) 0.0154(7) 0.0127(7) 0.0033(6) 0.0039(6) 0.0044(6)
C26 0.0262(10) 0.0238(8) 0.0285(10) 0.0065(7) -0.0020(8) 0.0127(7)
C27 0.0413(13) 0.0242(9) 0.0491(14) 0.0120(9) -0.0074(10) 0.0159(9)
C28 0.0487(14) 0.0394(12) 0.0322(12) 0.0065(9) -0.0126(10) 0.0212(11)
C29 0.0316(12) 0.0501(14) 0.0528(15) 0.0202(12) 0.0085(11) 0.0241(10)
C30 0.0188(8) 0.0178(7) 0.0167(8) 0.0090(6) 0.0026(6) 0.0043(6)
C31 0.0256(9) 0.0215(8) 0.0172(8) 0.0092(6) 0.0035(7) 0.0078(7)
C32 0.0242(9) 0.0281(9) 0.0256(9) 0.0156(8) 0.0067(7) 0.0056(7)
C33 0.0220(9) 0.0169(7) 0.0208(8) 0.0069(6) 0.0014(7) 0.0053(6)
B2 0.0189(9) 0.0188(8) 0.0172(9) 0.0079(7) 0.0045(7) 0.0043(7)
N7 0.0203(7) 0.0132(6) 0.0171(7) 0.0051(5) 0.0044(5) 0.0039(5)
N8 0.0199(7) 0.0145(6) 0.0170(7) 0.0063(5) 0.0060(5) 0.0047(5)
C34 0.0182(8) 0.0169(7) 0.0162(7) 0.0062(6) 0.0051(6) 0.0064(6)
C35 0.0232(9) 0.0170(7) 0.0158(8) 0.0052(6) 0.0079(6) 0.0059(6)
C36 0.0192(8) 0.0160(7) 0.0186(8) 0.0058(6) 0.0052(6) 0.0068(6)
C37 0.0224(8) 0.0156(7) 0.0183(8) 0.0073(6) 0.0067(6) 0.0050(6)
C38 0.0529(14) 0.0183(8) 0.0257(10) 0.0086(7) 0.0154(9) 0.0086(8)
C39 0.0410(12) 0.0234(8) 0.0245(10) 0.0130(8) 0.0023(8) 0.0073(8)
C40 0.0245(10) 0.0292(10) 0.0518(14) 0.0214(10) 0.0093(9) 0.0037(8)
C41 0.0251(9) 0.0148(7) 0.0201(8) 0.0056(6) 0.0097(7) 0.0059(6)
C42 0.0243(9) 0.0204(8) 0.0224(9) 0.0046(7) 0.0047(7) 0.0020(7)
C43 0.0318(11) 0.0209(8) 0.0384(11) 0.0116(8) 0.0109(9) 0.0136(8)
C44 0.0498(13) 0.0167(8) 0.0232(9) 0.0028(7) 0.0164(9) 0.0071(8)

loop_
_atom_type_symbol
_atom_type_description
_atom_type_scat_dispersion_real
_atom_type_scat_dispersion_imag
_atom_type_scat_source
C C 0.0033 0.0016 'International Tables Vol C Tables 4.2.6.8 and 6.1.1.4'
H H 0.0000 0.0000 'International Tables Vol C Tables 4.2.6.8 and 6.1.1.4'
B B 0.0013 0.0007 'International Tables Vol C Tables 4.2.6.8 and 6.1.1.4'
N N 0.0061 0.0033 'International Tables Vol C Tables 4.2.6.8 and 6.1.1.4'
Ba Ba -0.3244 2.2819 'International Tables Vol C Tables 4.2.6.8 and 6.1.1.4'

loop_
_geom_angle_atom_site_label_1
_geom_angle_atom_site_label_2
_geom_angle_atom_site_label_3
_geom_angle
_geom_angle_site_symmetry_1
_geom_angle_site_symmetry_3
N3 Ba1 N3 180.00(6) 2 .
N3 Ba1 N1 109.31(4) 2 .
N3 Ba1 N1 70.69(4) . .
N3 Ba1 N1 70.69(4) 2 2
N3 Ba1 N1 109.31(4) . 2
N1 Ba1 N1 180.00(6) . 2
N3 Ba1 B1 132.18(4) 2 .
N3 Ba1 B1 47.82(4) . .
N1 Ba1 B1 47.24(4) . .
N1 Ba1 B1 132.76(4) 2 .
N3 Ba1 B1 47.82(4) 2 2
N3 Ba1 B1 132.18(4) . 2
N1 Ba1 B1 132.76(4) . 2
N1 Ba1 B1 47.24(4) 2 2
B1 Ba1 B1 180.00(4) . 2
C1 N1 N2 106.68(13) . .
C1 N1 Ba1 130.34(11) . .
N2 N1 Ba1 102.55(8) . .
C3 N2 N1 110.00(12) . .
C3 N2 B1 134.60(14) . .
N1 N2 B1 115.34(12) . .
N1 C1 C2 110.12(15) . .
N1 C1 C4 120.64(15) . .
C2 C1 C4 129.24(15) . .
C3 C2 C1 106.34(14) . .
N2 C3 C2 106.84(14) . .
N2 C3 C8 126.26(14) . .
C2 C3 C8 126.78(14) . .
C7 C4 C1 109.56(19) . .
C7 C4 C5 109.3(2) . .
C1 C4 C5 110.52(15) . .
C7 C4 C6 111.8(2) . .
C1 C4 C6 108.94(17) . .
C5 C4 C6 106.6(2) . .
C3 C8 C9 110.80(13) . .
C3 C8 C10 112.62(14) . .
C9 C8 C10 109.52(15) . .
C3 C8 C11 108.25(14) . .
C9 C8 C11 108.35(14) . .
C10 C8 C11 107.15(14) . .
N4 B1 N2 110.41(13) . .
N4 B1 Ba1 81.85(9) . .
N2 B1 Ba1 78.51(9) . .
C12 N3 N4 107.06(13) . .
C12 N3 Ba1 134.67(11) . .
N4 N3 Ba1 109.40(9) . .
C14 N4 N3 109.17(13) . .
C14 N4 B1 134.32(14) . .
N3 N4 B1 116.35(13) . .
N3 C12 C13 109.94(14) . .
N3 C12 C15 122.16(14) . .
C13 C12 C15 127.90(15) . .
C14 C13 C12 106.24(14) . .
N4 C14 C13 107.58(14) . .
N4 C14 C19 125.75(14) . .
C13 C14 C19 126.66(14) . .
C12 C15 C18 111.80(14) . .
C12 C15 C17 109.06(15) . .
C18 C15 C17 109.21(18) . .
C12 C15 C16 109.54(14) . .
C18 C15 C16 108.82(17) . .
C17 C15 C16 108.36(17) . .
C14 C19 C20 111.53(13) . .
C14 C19 C21 109.20(14) . .
C20 C19 C21 107.43(14) . .
C14 C19 C22 109.61(14) . .
C20 C19 C22 111.59(14) . .
C21 C19 C22 107.34(14) . .
N7 Ba2 N7 180.0 2_656 .
N7 Ba2 N5 72.09(4) 2_656 2_656
N7 Ba2 N5 107.91(4) . 2_656
N7 Ba2 N5 107.91(4) 2_656 .
N7 Ba2 N5 72.09(4) . .
N5 Ba2 N5 180.00(5) 2_656 .
N7 Ba2 B2 132.05(4) 2_656 .
N7 Ba2 B2 47.95(4) . .
N5 Ba2 B2 131.52(5) 2_656 .
N5 Ba2 B2 48.48(5) . .
N7 Ba2 B2 47.95(4) 2_656 2_656
N7 Ba2 B2 132.05(4) . 2_656
N5 Ba2 B2 48.48(5) 2_656 2_656
N5 Ba2 B2 131.52(5) . 2_656
B2 Ba2 B2 180.0 . 2_656
N7 Ba2 N6 67.16(4) 2_656 2_656
N7 Ba2 N6 112.84(4) . 2_656
N5 Ba2 N6 24.63(4) 2_656 2_656
N5 Ba2 N6 155.37(4) . 2_656
B2 Ba2 N6 152.32(4) . 2_656
B2 Ba2 N6 27.68(4) 2_656 2_656
N7 Ba2 N6 112.84(4) 2_656 .
N7 Ba2 N6 67.16(4) . .
N5 Ba2 N6 155.37(4) 2_656 .
N5 Ba2 N6 24.63(4) . .
B2 Ba2 N6 27.68(4) . .
B2 Ba2 N6 152.32(4) 2_656 .
N6 Ba2 N6 180.0 2_656 .
C23 N5 N6 106.66(13) . .
C23 N5 Ba2 127.05(11) . .
N6 N5 Ba2 98.65(9) . .
C25 N6 N5 109.72(13) . .
C25 N6 B2 132.94(13) . .
N5 N6 B2 117.34(12) . .
C25 N6 Ba2 135.05(10) . .
N5 N6 Ba2 56.72(8) . .
B2 N6 Ba2 75.73(8) . .
N5 C23 C24 110.15(15) . .
N5 C23 C26 120.72(15) . .
C24 C23 C26 129.10(17) . .
C25 C24 C23 106.13(15) . .
N6 C25 C24 107.32(14) . .
N6 C25 C30 125.25(15) . .
C24 C25 C30 127.32(15) . .
C23 C26 C28 109.14(16) . .
C23 C26 C29 110.41(16) . .
C28 C26 C29 109.17(18) . .
C23 C26 C27 109.91(16) . .
C28 C26 C27 108.76(17) . .
C29 C26 C27 109.42(18) . .
C25 C30 C32 108.75(14) . .
C25 C30 C31 110.17(13) . .
C32 C30 C31 108.55(14) . .
C25 C30 C33 111.80(13) . .
C32 C30 C33 106.43(14) . .
C31 C30 C33 111.00(14) . .
N8 B2 N6 111.61(14) . .
N8 B2 Ba2 83.28(9) . .
N6 B2 Ba2 76.59(9) . .
C34 N7 N8 106.55(13) . .
C34 N7 Ba2 138.92(10) . .
N8 N7 Ba2 107.35(9) . .
C36 N8 N7 109.44(12) . .
C36 N8 B2 134.44(13) . .
N7 N8 B2 116.10(13) . .
N7 C34 C35 110.23(13) . .
N7 C34 C37 121.91(14) . .
C35 C34 C37 127.84(15) . .
C36 C35 C34 106.13(14) . .
N8 C36 C35 107.65(14) . .
N8 C36 C41 125.78(14) . .
C35 C36 C41 126.54(15) . .
C34 C37 C38 111.01(14) . .
C34 C37 C40 109.31(14) . .
C38 C37 C40 109.42(16) . .
C34 C37 C39 109.38(14) . .
C38 C37 C39 109.00(15) . .
C40 C37 C39 108.67(16) . .
C36 C41 C42 110.20(14) . .
C36 C41 C43 110.68(15) . .
C42 C41 C43 110.97(14) . .
C36 C41 C44 109.72(13) . .
C42 C41 C44 107.59(16) . .
C43 C41 C44 107.60(16) . .

loop_
_geom_bond_atom_site_label_1
_geom_bond_atom_site_label_2
_geom_bond_distance
_geom_bond_site_symmetry_2
Ba1 N3 2.7417(14) 2
Ba1 N3 2.7417(14) .
Ba1 N1 2.7933(14) .
Ba1 N1 2.7933(14) 2
Ba1 B1 3.3145(19) .
Ba1 B1 3.3145(19) 2
N1 C1 1.339(2) .
N1 N2 1.3787(19) .
N2 C3 1.3677(19) .
N2 B1 1.570(2) .
C1 C2 1.396(2) .
C1 C4 1.513(2) .
C2 C3 1.391(2) .
C3 C8 1.518(2) .
C4 C7 1.508(3) .
C4 C5 1.527(3) .
C4 C6 1.534(3) .
C8 C9 1.534(2) .
C8 C10 1.540(3) .
C8 C11 1.542(2) .
B1 N4 1.565(2) .
N3 C12 1.335(2) .
N3 N4 1.3865(18) .
N4 C14 1.366(2) .
C12 C13 1.399(2) .
C12 C15 1.515(2) .
C13 C14 1.384(2) .
C14 C19 1.521(2) .
C15 C18 1.521(3) .
C15 C17 1.534(3) .
C15 C16 1.535(3) .
C19 C20 1.534(2) .
C19 C21 1.535(2) .
C19 C22 1.546(2) .
Ba2 N7 2.7797(14) 2_656
Ba2 N7 2.7797(14) .
Ba2 N5 2.7803(14) 2_656
Ba2 N5 2.7803(14) .
Ba2 B2 3.2756(19) .
Ba2 B2 3.2756(19) 2_656
Ba2 N6 3.2878(13) 2_656
Ba2 N6 3.2878(13) .
N5 C23 1.342(2) .
N5 N6 1.3859(18) .
N6 C25 1.366(2) .
N6 B2 1.570(2) .
C23 C24 1.400(2) .
C23 C26 1.514(2) .
C24 C25 1.392(2) .
C25 C30 1.522(2) .
C26 C28 1.524(3) .
C26 C29 1.533(3) .
C26 C27 1.540(3) .
C30 C32 1.534(2) .
C30 C31 1.535(2) .
C30 C33 1.539(2) .
B2 N8 1.557(2) .
N7 C34 1.338(2) .
N7 N8 1.3894(18) .
N8 C36 1.360(2) .
C34 C35 1.395(2) .
C34 C37 1.510(2) .
C35 C36 1.386(2) .
C36 C41 1.523(2) .
C37 C38 1.528(3) .
C37 C40 1.534(3) .
C37 C39 1.538(2) .
C41 C42 1.529(2) .
C41 C43 1.536(3) .
C41 C44 1.537(3) .
